data_8105783
loop_
_publ_author_name
'Liu, Jin-Qiang'
'Ji, Li'
'Wang, Weizhou'

_publ_section_title
;
 Crystal structure of 2-isopropylthioxanthone, C16H14OS
;
_journal_issue 3
_journal_name_full 'Zeitschrift f\"ur Kristallographie - New Crystal Structures'
_journal_page_first 573
_journal_page_last 574
_journal_paper_doi 10.1515/ncrs-2018-0576
_journal_volume 234
_journal_year 2019
_chemical_formula_moiety 'C16 H14 O S'
_chemical_formula_sum 'C16 H14 O S'
_chemical_formula_weight 254.33
_space_group_crystal_system monoclinic
_space_group_IT_number 4
_space_group_name_Hall 'P 2yb'
_space_group_name_H-M_alt 'P 1 21 1'
_atom_sites_solution_hydrogens geom
_atom_sites_solution_primary dual
_cell_angle_alpha 90
_cell_angle_beta 90.520(4)
_cell_angle_gamma 90
_cell_formula_units_Z 2
_cell_length_a 8.1588(5)
_cell_length_b 7.8670(4)
_cell_length_c 10.2161(5)
_cell_measurement_reflns_used 2416
_cell_measurement_temperature 290
_cell_measurement_theta_max 27.0080
_cell_measurement_theta_min 4.6710
_cell_volume 655.70(6)
_computing_cell_refinement 'CrysAlisPro 1.171.39.46 (Rigaku OD, 2018)'
_computing_data_collection 'CrysAlisPro 1.171.39.46 (Rigaku OD, 2018)'
_computing_data_reduction 'CrysAlisPro 1.171.39.46 (Rigaku OD, 2018)'
_computing_molecular_graphics 'Olex2 (Dolomanov et al., 2009)'
_computing_publication_material 'Olex2 (Dolomanov et al., 2009)'
_computing_structure_refinement 'ShelXL (Sheldrick, 2015)'
_computing_structure_solution 'ShelXT (Sheldrick, 2015)'
_diffrn_ambient_temperature 290
_diffrn_detector 'CCD plate'
_diffrn_detector_area_resol_mean 8.0584
_diffrn_detector_type EosS2
_diffrn_measured_fraction_theta_full 0.996
_diffrn_measured_fraction_theta_max 0.876
_diffrn_measurement_details
;
List of Runs (angles in degrees, time in seconds):

  # Type    Start    End  Width  t~exp~   \w     \q     \k     \f   Frames
--------------------------------------------------------------------------
  1  \w    -81.00  11.00   1.00    3.00    --  -15.84 -77.00-150.00   92
  2  \w    -43.00  50.00   1.00    3.00    --  -15.84  77.00 -30.00   93
  3  \w      0.00  53.00   1.00    3.00    --   16.93  57.00 120.00   53
  4  \w     -1.00  24.00   1.00    3.00    --   16.93  38.00 120.00   25
  5  \w    -10.00  23.00   1.00    3.00    --   16.93  77.00 -90.00   33
  6  \w     54.00  80.00   1.00    3.00    --   16.93  77.00 -90.00   26
  7  \w     27.00  70.00   1.00    3.00    --   16.93  57.00 150.00   43
;
_diffrn_measurement_device 'four-circle diffractometer'
_diffrn_measurement_device_type 'SuperNova, Single source at offset/far, EosS2'
_diffrn_measurement_method '\w scans'
_diffrn_orient_matrix_type 'CrysAlisPro convention (1999,Acta A55,543-557)'
_diffrn_orient_matrix_UB_11 0.0695256000
_diffrn_orient_matrix_UB_12 -0.0468347000
_diffrn_orient_matrix_UB_13 0.0214748000
_diffrn_orient_matrix_UB_21 -0.0351644000
_diffrn_orient_matrix_UB_22 -0.0754378000
_diffrn_orient_matrix_UB_23 -0.0258503000
_diffrn_orient_matrix_UB_31 0.0386855000
_diffrn_orient_matrix_UB_32 0.0155474000
_diffrn_orient_matrix_UB_33 -0.0607285000
_diffrn_radiation_monochromator mirror
_diffrn_radiation_probe x-ray
_diffrn_radiation_type MoK\a
_diffrn_radiation_wavelength 0.71073
_diffrn_reflns_av_R_equivalents 0.0218
_diffrn_reflns_av_unetI/netI 0.0366
_diffrn_reflns_Laue_measured_fraction_full 0.996
_diffrn_reflns_Laue_measured_fraction_max 0.876
_diffrn_reflns_limit_h_max 10
_diffrn_reflns_limit_h_min -10
_diffrn_reflns_limit_k_max 10
_diffrn_reflns_limit_k_min -10
_diffrn_reflns_limit_l_max 14
_diffrn_reflns_limit_l_min -10
_diffrn_reflns_number 5364
_diffrn_reflns_point_group_measured_fraction_full 0.979
_diffrn_reflns_point_group_measured_fraction_max 0.819
_diffrn_reflns_theta_full 25.242
_diffrn_reflns_theta_max 29.281
_diffrn_reflns_theta_min 3.598
_diffrn_source 'micro-focus sealed X-ray tube'
_diffrn_source_type 'SuperNova (Mo) X-ray Source'
_exptl_absorpt_coefficient_mu 0.231
_exptl_absorpt_correction_T_max 1.00000
_exptl_absorpt_correction_T_min 0.86757
_exptl_absorpt_correction_type multi-scan
_exptl_absorpt_process_details
;
CrysAlisPro 1.171.39.46 (Rigaku Oxford Diffraction, 2018)
Empirical absorption correction using spherical harmonics,
 implemented in SCALE3 ABSPACK scaling algorithm.
;
_exptl_crystal_colour yellow
_exptl_crystal_colour_primary yellow
_exptl_crystal_density_diffrn 1.288
_exptl_crystal_description block
_exptl_crystal_F_000 268
_exptl_crystal_size_max 0.27
_exptl_crystal_size_mid 0.26
_exptl_crystal_size_min 0.25
_refine_diff_density_max 0.301
_refine_diff_density_min -0.319
_refine_diff_density_rms 0.044
_refine_ls_abs_structure_details
;
 Flack x determined using 903 quotients [(I+)-(I-)]/[(I+)+(I-)]
 (Parsons, Flack and Wagner, Acta Cryst. B69 (2013) 249-259).
;
_refine_ls_abs_structure_Flack 0.04(5)
_refine_ls_extinction_coef .
_refine_ls_extinction_method none
_refine_ls_goodness_of_fit_ref 1.037
_refine_ls_hydrogen_treatment constr
_refine_ls_matrix_type full
_refine_ls_number_parameters 165
_refine_ls_number_reflns 2923
_refine_ls_number_restraints 1
_refine_ls_restrained_S_all 1.037
_refine_ls_R_factor_all 0.0617
_refine_ls_R_factor_gt 0.0539
_refine_ls_shift/su_max 0.000
_refine_ls_shift/su_mean 0.000
_refine_ls_structure_factor_coef Fsqd
_refine_ls_weighting_details 'w=1/[\s^2^(Fo^2^)+(0.0551P)^2^+0.1755P] where P=(Fo^2^+2Fc^2^)/3'
_refine_ls_weighting_scheme calc
_refine_ls_wR_factor_gt 0.1245
_refine_ls_wR_factor_ref 0.1312
_reflns_Friedel_coverage 0.747
_reflns_Friedel_fraction_full 0.958
_reflns_Friedel_fraction_max 0.752
_reflns_number_gt 2582
_reflns_number_total 2923
_reflns_threshold_expression 'I > 2\s(I)'
_cod_data_source_file suppl_ncrs-2018-0576_suppl.cif
_cod_data_source_block ljq180522-1
_cod_database_code 8105783
_shelx_space_group_comment
;
The symmetry employed for this shelxl refinement is uniquely defined
by the following loop, which should always be used as a source of
symmetry information in preference to the above space-group names.
They are only intended as comments.
;
_shelx_estimated_absorpt_t_max 0.945
_shelx_estimated_absorpt_t_min 0.940
_reflns_odcompleteness_completeness 99.58
_reflns_odcompleteness_iscentric 1
_reflns_odcompleteness_theta 26.32
_olex2_refinement_description
;
1. Fixed Uiso
 At 1.2 times of:
  All C(H) groups
 At 1.5 times of:
  All C(H,H,H) groups
2.a Ternary CH refined with riding coordinates:
 C14(H14)
2.b Aromatic/amide H refined with riding coordinates:
 C1(H1), C2(H2), C4(H4), C8(H8), C9(H9), C10(H10), C11(H11)
2.c Idealised Me refined as rotating group:
 C15(H15A,H15B,H15C), C16(H16A,H16B,H16C)
;
_oxdiff_exptl_absorpt_empirical_full_max 1.229
_oxdiff_exptl_absorpt_empirical_full_min 0.819

loop_
_space_group_symop_operation_xyz
'x, y, z'
'-x, y+1/2, -z'

loop_
_atom_site_label
_atom_site_type_symbol
_atom_site_fract_x
_atom_site_fract_y
_atom_site_fract_z
_atom_site_U_iso_or_equiv
_atom_site_adp_type
_atom_site_occupancy
_atom_site_site_symmetry_order
_atom_site_calc_flag
_atom_site_refinement_flags_posn
_atom_site_refinement_flags_adp
_atom_site_refinement_flags_occupancy
_atom_site_disorder_assembly
_atom_site_disorder_group
S1 S 0.50169(13) 0.3258(2) 0.50717(10) 0.0574(3) Uani 1 1 d . . . . .
O1 O 0.1820(4) 0.5895(6) 0.2193(3) 0.0821(11) Uani 1 1 d . . . . .
C1 C 0.7057(5) 0.3465(6) 0.3068(4) 0.0575(10) Uani 1 1 d . . . . .
H1 H 0.7759 0.2866 0.3622 0.069 Uiso 1 1 calc R . . . .
C2 C 0.7561(5) 0.3928(7) 0.1847(4) 0.0696(13) Uani 1 1 d . . . . .
H2 H 0.8622 0.3665 0.1591 0.084 Uiso 1 1 calc R . . . .
C3 C 0.6543(5) 0.4773(7) 0.0986(4) 0.0639(12) Uani 1 1 d . . . . .
C4 C 0.4980(5) 0.5176(5) 0.1393(4) 0.0542(10) Uani 1 1 d . . . . .
H4 H 0.4281 0.5747 0.0819 0.065 Uiso 1 1 calc R . . . .
C5 C 0.4414(5) 0.4752(5) 0.2646(3) 0.0451(8) Uani 1 1 d . . . . .
C6 C 0.2708(5) 0.5198(5) 0.2990(4) 0.0510(9) Uani 1 1 d . . . . .
C7 C 0.2099(4) 0.4795(5) 0.4315(3) 0.0447(8) Uani 1 1 d . . . . .
C8 C 0.0491(5) 0.5289(5) 0.4617(4) 0.0582(10) Uani 1 1 d . . . . .
H8 H -0.0150 0.5829 0.3985 0.070 Uiso 1 1 calc R . . . .
C9 C -0.0145(6) 0.4986(6) 0.5835(5) 0.0736(14) Uani 1 1 d . . . . .
H9 H -0.1209 0.5327 0.6021 0.088 Uiso 1 1 calc R . . . .
C10 C 0.0790(6) 0.4172(7) 0.6790(5) 0.0708(13) Uani 1 1 d . . . . .
H10 H 0.0356 0.3982 0.7615 0.085 Uiso 1 1 calc R . . . .
C11 C 0.2351(5) 0.3651(5) 0.6515(4) 0.0582(11) Uani 1 1 d . . . . .
H11 H 0.2969 0.3088 0.7149 0.070 Uiso 1 1 calc R . . . .
C12 C 0.3019(5) 0.3966(5) 0.5278(3) 0.0452(8) Uani 1 1 d . . . . .
C13 C 0.5477(5) 0.3898(5) 0.3482(3) 0.0459(8) Uani 1 1 d . . . . .
C14 C 0.7167(7) 0.5189(9) -0.0377(4) 0.0897(19) Uani 1 1 d . . . . .
H14 H 0.7875 0.4221 -0.0583 0.108 Uiso 1 1 calc R . . . .
C15 C 0.5995(8) 0.5186(9) -0.1415(5) 0.100(2) Uani 1 1 d . . . . .
H15A H 0.5429 0.4116 -0.1430 0.150 Uiso 1 1 calc GR . . . .
H15B H 0.6543 0.5352 -0.2232 0.150 Uiso 1 1 calc GR . . . .
H15C H 0.5221 0.6088 -0.1283 0.150 Uiso 1 1 calc GR . . . .
C16 C 0.8335(7) 0.6665(9) -0.0331(5) 0.0956(18) Uani 1 1 d . . . . .
H16A H 0.7768 0.7661 -0.0034 0.143 Uiso 1 1 calc GR . . . .
H16B H 0.8760 0.6867 -0.1191 0.143 Uiso 1 1 calc GR . . . .
H16C H 0.9223 0.6411 0.0260 0.143 Uiso 1 1 calc GR . . . .

loop_
_atom_site_aniso_label
_atom_site_aniso_U_11
_atom_site_aniso_U_22
_atom_site_aniso_U_33
_atom_site_aniso_U_23
_atom_site_aniso_U_13
_atom_site_aniso_U_12
S1 0.0539(5) 0.0659(6) 0.0525(5) 0.0146(5) 0.0008(4) 0.0108(5)
O1 0.0629(18) 0.122(3) 0.0614(17) 0.019(2) -0.0056(14) 0.032(2)
C1 0.0472(19) 0.064(3) 0.061(2) 0.004(2) -0.0005(16) 0.008(2)
C2 0.045(2) 0.098(4) 0.065(2) -0.013(2) 0.0051(19) -0.003(2)
C3 0.056(2) 0.088(3) 0.048(2) -0.008(2) 0.0090(19) -0.021(2)
C4 0.056(2) 0.063(3) 0.0432(17) -0.0006(16) -0.0059(16) -0.0088(18)
C5 0.0480(19) 0.0447(19) 0.0426(17) -0.0033(15) -0.0008(14) -0.0037(16)
C6 0.047(2) 0.056(2) 0.0504(19) 0.0019(16) -0.0061(16) 0.0052(16)
C7 0.0408(18) 0.0407(18) 0.0527(19) -0.0029(16) 0.0006(15) -0.0024(15)
C8 0.0412(19) 0.059(3) 0.075(2) 0.002(2) -0.0006(18) -0.0002(17)
C9 0.050(2) 0.075(3) 0.096(3) -0.006(3) 0.025(3) -0.005(2)
C10 0.066(3) 0.078(3) 0.069(3) 0.001(2) 0.024(2) -0.011(2)
C11 0.063(2) 0.059(3) 0.053(2) 0.0080(18) 0.0072(18) -0.010(2)
C12 0.0455(19) 0.0424(17) 0.0478(18) -0.0029(15) 0.0010(15) -0.0037(15)
C13 0.0454(19) 0.0469(19) 0.0453(17) -0.0037(15) -0.0002(14) -0.0016(15)
C14 0.084(3) 0.133(6) 0.052(2) 0.002(3) 0.014(2) -0.028(3)
C15 0.117(5) 0.131(6) 0.052(3) 0.009(3) 0.002(3) -0.036(4)
C16 0.093(4) 0.112(5) 0.082(3) 0.016(3) 0.009(3) -0.035(4)

loop_
_atom_type_symbol
_atom_type_description
_atom_type_scat_dispersion_real
_atom_type_scat_dispersion_imag
_atom_type_scat_source
C C 0.0033 0.0016 'International Tables Vol C Tables 4.2.6.8 and 6.1.1.4'
H H 0.0000 0.0000 'International Tables Vol C Tables 4.2.6.8 and 6.1.1.4'
O O 0.0106 0.0060 'International Tables Vol C Tables 4.2.6.8 and 6.1.1.4'
S S 0.1246 0.1234 'International Tables Vol C Tables 4.2.6.8 and 6.1.1.4'

loop_
_geom_angle_atom_site_label_1
_geom_angle_atom_site_label_2
_geom_angle_atom_site_label_3
_geom_angle
_geom_angle_site_symmetry_1
_geom_angle_site_symmetry_3
C12 S1 C13 103.31(18) . .
C2 C1 H1 120.1 . .
C2 C1 C13 119.7(4) . .
C13 C1 H1 120.1 . .
C1 C2 H2 119.1 . .
C1 C2 C3 121.8(4) . .
C3 C2 H2 119.1 . .
C2 C3 C4 118.2(4) . .
C2 C3 C14 118.9(4) . .
C4 C3 C14 122.9(4) . .
C3 C4 H4 118.9 . .
C3 C4 C5 122.1(4) . .
C5 C4 H4 118.9 . .
C4 C5 C6 118.5(3) . .
C13 C5 C4 117.9(3) . .
C13 C5 C6 123.6(3) . .
O1 C6 C5 120.2(3) . .
O1 C6 C7 120.4(3) . .
C5 C6 C7 119.4(3) . .
C8 C7 C6 117.6(3) . .
C12 C7 C6 124.2(3) . .
C12 C7 C8 118.2(3) . .
C7 C8 H8 119.6 . .
C9 C8 C7 120.8(4) . .
C9 C8 H8 119.6 . .
C8 C9 H9 119.8 . .
C8 C9 C10 120.4(4) . .
C10 C9 H9 119.8 . .
C9 C10 H10 120.0 . .
C11 C10 C9 120.0(4) . .
C11 C10 H10 120.0 . .
C10 C11 H11 120.0 . .
C10 C11 C12 120.1(4) . .
C12 C11 H11 120.0 . .
C7 C12 S1 124.4(3) . .
C7 C12 C11 120.5(4) . .
C11 C12 S1 115.2(3) . .
C1 C13 S1 114.6(3) . .
C5 C13 S1 125.1(3) . .
C5 C13 C1 120.2(3) . .
C3 C14 H14 103.4 . .
C15 C14 C3 117.0(4) . .
C15 C14 H14 103.4 . .
C15 C14 C16 116.5(5) . .
C16 C14 C3 110.8(4) . .
C16 C14 H14 103.4 . .
C14 C15 H15A 109.5 . .
C14 C15 H15B 109.5 . .
C14 C15 H15C 109.5 . .
H15A C15 H15B 109.5 . .
H15A C15 H15C 109.5 . .
H15B C15 H15C 109.5 . .
C14 C16 H16A 109.5 . .
C14 C16 H16B 109.5 . .
C14 C16 H16C 109.5 . .
H16A C16 H16B 109.5 . .
H16A C16 H16C 109.5 . .
H16B C16 H16C 109.5 . .

loop_
_geom_bond_atom_site_label_1
_geom_bond_atom_site_label_2
_geom_bond_distance
_geom_bond_site_symmetry_2
S1 C12 1.737(4) .
S1 C13 1.745(4) .
O1 C6 1.216(5) .
C1 H1 0.9300 .
C1 C2 1.366(6) .
C1 C13 1.402(5) .
C2 H2 0.9300 .
C2 C3 1.376(7) .
C3 C4 1.381(6) .
C3 C14 1.523(6) .
C4 H4 0.9300 .
C4 C5 1.404(5) .
C5 C6 1.481(5) .
C5 C13 1.386(5) .
C6 C7 1.481(5) .
C7 C8 1.406(5) .
C7 C12 1.393(5) .
C8 H8 0.9300 .
C8 C9 1.373(6) .
C9 H9 0.9300 .
C9 C10 1.389(7) .
C10 H10 0.9300 .
C10 C11 1.369(7) .
C11 H11 0.9300 .
C11 C12 1.403(5) .
C14 H14 0.9800 .
C14 C15 1.421(7) .
C14 C16 1.503(8) .
C15 H15A 0.9600 .
C15 H15B 0.9600 .
C15 H15C 0.9600 .
C16 H16A 0.9600 .
C16 H16B 0.9600 .
C16 H16C 0.9600 .
